data_7024276
loop_
_publ_author_name
'Jana, Anukul'
'Roesky, Herbert W.'
'Schulzke, Carola'

_publ_section_title
;
 Reactivity of germanium(II) hydride with nitrous oxide, trimethylsilyl
 azide, ketones, and alkynes and the reaction of a methyl analogue with
 trimethylsilyl diazomethane.
;
_journal_issue 1
_journal_name_full 'Dalton transactions (Cambridge, England : 2003)'
_journal_page_first 132
_journal_page_last 138
_journal_paper_doi 10.1039/b914164b
_journal_volume 39
_journal_year 2010
_chemical_formula_sum 'C29 H41 Ge N5'
_chemical_formula_weight 532.26
_chemical_name_systematic
;
?
;
_space_group_IT_number 2
_symmetry_cell_setting triclinic
_symmetry_space_group_name_Hall '-P 1'
_symmetry_space_group_name_H-M 'P -1'
_atom_sites_solution_hydrogens geom
_atom_sites_solution_primary direct
_atom_sites_solution_secondary difmap
_audit_creation_method SHELXL-97
_cell_angle_alpha 101.17(3)
_cell_angle_beta 116.15(3)
_cell_angle_gamma 100.60(3)
_cell_formula_units_Z 6
_cell_length_a 16.697(3)
_cell_length_b 17.006(3)
_cell_length_c 17.763(4)
_cell_measurement_reflns_used 41106
_cell_measurement_temperature 133(2)
_cell_measurement_theta_max 54.0
_cell_measurement_theta_min 3.1
_cell_volume 4229(2)
_computing_structure_refinement 'SHELXL-97 (Sheldrick, 1997)'
_computing_structure_solution 'SHELXS-97 (Sheldrick, 1990)'
_diffrn_ambient_temperature 133(2)
_diffrn_measured_fraction_theta_full 0.987
_diffrn_measured_fraction_theta_max 0.987
_diffrn_measurement_device_type IPDSII
_diffrn_radiation_monochromator graphite
_diffrn_radiation_source 'fine-focus sealed tube'
_diffrn_radiation_type MoK\a
_diffrn_radiation_wavelength 0.71073
_diffrn_reflns_av_R_equivalents 0.0442
_diffrn_reflns_av_sigmaI/netI 0.0554
_diffrn_reflns_limit_h_max 21
_diffrn_reflns_limit_h_min -21
_diffrn_reflns_limit_k_max 21
_diffrn_reflns_limit_k_min -21
_diffrn_reflns_limit_l_max 21
_diffrn_reflns_limit_l_min -22
_diffrn_reflns_number 41106
_diffrn_reflns_theta_full 27.01
_diffrn_reflns_theta_max 27.01
_diffrn_reflns_theta_min 1.54
_exptl_absorpt_coefficient_mu 1.112
_exptl_absorpt_correction_T_max 0.9614
_exptl_absorpt_correction_T_min 0.8376
_exptl_absorpt_correction_type numerical
_exptl_absorpt_process_details 'face indexed'
_exptl_crystal_colour colourless
_exptl_crystal_density_diffrn 1.254
_exptl_crystal_density_method 'not measured'
_exptl_crystal_description block
_exptl_crystal_F_000 1692
_exptl_crystal_size_max 0.33
_exptl_crystal_size_mid 0.30
_exptl_crystal_size_min 0.29
_refine_diff_density_max 0.445
_refine_diff_density_min -0.417
_refine_diff_density_rms 0.055
_refine_ls_extinction_method none
_refine_ls_goodness_of_fit_ref 0.999
_refine_ls_hydrogen_treatment constr
_refine_ls_matrix_type full
_refine_ls_number_parameters 979
_refine_ls_number_reflns 18275
_refine_ls_number_restraints 0
_refine_ls_restrained_S_all 0.999
_refine_ls_R_factor_all 0.0900
_refine_ls_R_factor_gt 0.0449
_refine_ls_shift/su_max 0.010
_refine_ls_shift/su_mean 0.000
_refine_ls_structure_factor_coef Fsqd
_refine_ls_weighting_details 'calc w=1/[\s^2^(Fo^2^)+(0.0441P)^2^+0.0000P] where P=(Fo^2^+2Fc^2^)/3'
_refine_ls_weighting_scheme calc
_refine_ls_wR_factor_gt 0.0905
_refine_ls_wR_factor_ref 0.1019
_reflns_number_gt 10980
_reflns_number_total 18275
_reflns_threshold_expression >2sigma(I)
_cod_data_source_file b914164b.txt
_cod_data_source_block ja32
_cod_original_cell_volume 4229.2(15)
_cod_original_sg_symbol_H-M P-1
_cod_database_code 7024276

loop_
_symmetry_equiv_pos_as_xyz
'x, y, z'
'-x, -y, -z'

loop_
_atom_site_label
_atom_site_type_symbol
_atom_site_fract_x
_atom_site_fract_y
_atom_site_fract_z
_atom_site_U_iso_or_equiv
_atom_site_adp_type
_atom_site_occupancy
_atom_site_symmetry_multiplicity
_atom_site_calc_flag
_atom_site_refinement_flags
Ge1 Ge 0.27053(2) 0.131304(19) 0.19622(2) 0.01918(8) Uani 1 1 d .
Ge2 Ge 0.73491(2) 0.209176(18) 0.47633(2) 0.01859(8) Uani 1 1 d .
Ge3 Ge 0.72715(2) 0.535790(19) 0.131528(19) 0.01812(8) Uani 1 1 d .
N1 N 0.23048(18) 0.13166(14) 0.28588(15) 0.0198(6) Uani 1 1 d .
N2 N 0.23340(18) 0.00720(14) 0.15813(15) 0.0192(5) Uani 1 1 d .
N3 N 0.1426(2) 0.12727(16) 0.10656(17) 0.0270(6) Uani 1 1 d .
N4 N 0.1317(2) 0.17448(18) 0.06340(18) 0.0351(7) Uani 1 1 d .
N5 N 0.1163(3) 0.2174(2) 0.0195(2) 0.0626(12) Uani 1 1 d .
N6 N 0.77441(17) 0.33347(14) 0.51994(14) 0.0176(5) Uani 1 1 d .
N7 N 0.77870(17) 0.21252(14) 0.39000(15) 0.0186(5) Uani 1 1 d .
N8 N 0.8600(2) 0.20760(17) 0.56520(17) 0.0281(6) Uani 1 1 d .
N9 N 0.8680(2) 0.15822(18) 0.60614(18) 0.0382(8) Uani 1 1 d .
N10 N 0.8792(3) 0.1126(2) 0.6465(2) 0.0642(13) Uani 1 1 d .
N11 N 0.77133(17) 0.66018(15) 0.17190(14) 0.0191(5) Uani 1 1 d .
N12 N 0.76389(17) 0.53195(14) 0.03970(14) 0.0176(5) Uani 1 1 d .
N13 N 0.8529(2) 0.53323(16) 0.21912(16) 0.0259(6) Uani 1 1 d .
N14 N 0.8580(2) 0.48991(17) 0.26647(18) 0.0332(7) Uani 1 1 d .
N15 N 0.8675(3) 0.4500(2) 0.3133(2) 0.0553(10) Uani 1 1 d .
C1 C 0.2767(2) 0.20576(18) 0.36275(18) 0.0216(7) Uani 1 1 d .
C2 C 0.2449(2) 0.27642(19) 0.3598(2) 0.0244(7) Uani 1 1 d .
C3 C 0.2911(2) 0.34638(19) 0.4362(2) 0.0278(8) Uani 1 1 d .
H3 H 0.2704 0.3948 0.4358 0.0273(17) Uiso 1 1 calc R
C4 C 0.3664(2) 0.3459(2) 0.5122(2) 0.0321(8) Uani 1 1 d .
H4 H 0.3966 0.3936 0.5635 0.0273(17) Uiso 1 1 calc R
C5 C 0.3977(2) 0.2759(2) 0.5135(2) 0.0300(8) Uani 1 1 d .
H5 H 0.4495 0.2762 0.5660 0.0273(17) Uiso 1 1 calc R
C6 C 0.3542(2) 0.2050(2) 0.43905(19) 0.0260(7) Uani 1 1 d .
C7 C 0.1619(2) 0.27928(18) 0.2777(2) 0.0268(8) Uani 1 1 d .
H7 H 0.1329 0.2219 0.2334 0.023(2) Uiso 1 1 calc R
C8 C 0.1953(3) 0.3406(2) 0.2377(3) 0.0493(12) Uani 1 1 d .
H8A H 0.2203 0.3980 0.2784 0.0512(11) Uiso 1 1 calc R
H8B H 0.1426 0.3374 0.1816 0.0512(11) Uiso 1 1 calc R
H8C H 0.2445 0.3259 0.2275 0.0512(11) Uiso 1 1 calc R
C9 C 0.0868(3) 0.3017(2) 0.2978(3) 0.0452(11) Uani 1 1 d .
H9A H 0.1131 0.3584 0.3402 0.0512(11) Uiso 1 1 calc R
H9B H 0.0664 0.2610 0.3229 0.0512(11) Uiso 1 1 calc R
H9C H 0.0331 0.3001 0.2432 0.0512(11) Uiso 1 1 calc R
C10 C 0.3923(2) 0.1301(2) 0.44239(19) 0.0287(8) Uani 1 1 d .
H10 H 0.3595 0.0909 0.3807 0.023(2) Uiso 1 1 calc R
C11 C 0.3696(5) 0.0821(3) 0.4972(3) 0.0687(16) Uani 1 1 d .
H11A H 0.3907 0.0320 0.4941 0.0512(11) Uiso 1 1 calc R
H11B H 0.3018 0.0649 0.4745 0.0512(11) Uiso 1 1 calc R
H11C H 0.4017 0.1182 0.5587 0.0512(11) Uiso 1 1 calc R
C12 C 0.4958(3) 0.1562(3) 0.4724(3) 0.0621(14) Uani 1 1 d .
H12A H 0.5304 0.1954 0.5327 0.0512(11) Uiso 1 1 calc R
H12B H 0.5069 0.1838 0.4328 0.0512(11) Uiso 1 1 calc R
H12C H 0.5173 0.1063 0.4713 0.0512(11) Uiso 1 1 calc R
C13 C 0.1608(2) 0.06993(17) 0.27578(18) 0.0206(6) Uani 1 1 d .
C14 C 0.1206(3) 0.0840(2) 0.3360(2) 0.0294(8) Uani 1 1 d .
H14A H 0.1707 0.1003 0.3975 0.0512(11) Uiso 1 1 calc R
H14B H 0.0733 0.0320 0.3228 0.0512(11) Uiso 1 1 calc R
H14C H 0.0915 0.1290 0.3272 0.0512(11) Uiso 1 1 calc R
C15 C 0.1246(2) -0.00840(18) 0.21229(19) 0.0229(7) Uani 1 1 d .
H15 H 0.0671 -0.0439 0.2015 0.0273(17) Uiso 1 1 calc R
C16 C 0.1636(2) -0.04056(17) 0.16258(18) 0.0209(7) Uani 1 1 d .
C17 C 0.1263(3) -0.13433(19) 0.1153(2) 0.0304(8) Uani 1 1 d .
H17A H 0.0916 -0.1445 0.0515 0.0512(11) Uiso 1 1 calc R
H17B H 0.0844 -0.1615 0.1341 0.0512(11) Uiso 1 1 calc R
H17C H 0.1787 -0.1577 0.1298 0.0512(11) Uiso 1 1 calc R
C18 C 0.2771(2) -0.03174(17) 0.11290(19) 0.0209(7) Uani 1 1 d .
C19 C 0.2352(2) -0.05283(19) 0.02077(19) 0.0244(7) Uani 1 1 d .
C20 C 0.2800(2) -0.0897(2) -0.0203(2) 0.0291(8) Uani 1 1 d .
H20 H 0.2534 -0.1037 -0.0825 0.0273(17) Uiso 1 1 calc R
C21 C 0.3624(2) -0.1057(2) 0.0287(2) 0.0329(8) Uani 1 1 d .
H21 H 0.3911 -0.1322 -0.0002 0.0273(17) Uiso 1 1 calc R
C22 C 0.4037(2) -0.08373(19) 0.1193(2) 0.0274(7) Uani 1 1 d .
H22 H 0.4607 -0.0949 0.1521 0.0273(17) Uiso 1 1 calc R
C23 C 0.3629(2) -0.04534(18) 0.16350(19) 0.0227(7) Uani 1 1 d .
C24 C 0.1445(2) -0.03552(19) -0.03639(19) 0.0266(7) Uani 1 1 d .
H24 H 0.1172 -0.0175 0.0016 0.023(2) Uiso 1 1 calc R
C25 C 0.1654(3) 0.0365(2) -0.0715(2) 0.0357(8) Uani 1 1 d .
H25A H 0.2121 0.0862 -0.0220 0.0512(11) Uiso 1 1 calc R
H25B H 0.1076 0.0501 -0.1041 0.0512(11) Uiso 1 1 calc R
H25C H 0.1898 0.0193 -0.1110 0.0512(11) Uiso 1 1 calc R
C26 C 0.0720(2) -0.1137(2) -0.1128(2) 0.0385(9) Uani 1 1 d .
H26A H 0.0924 -0.1266 -0.1565 0.0512(11) Uiso 1 1 calc R
H26B H 0.0114 -0.1031 -0.1405 0.0512(11) Uiso 1 1 calc R
H26C H 0.0657 -0.1615 -0.0904 0.0512(11) Uiso 1 1 calc R
C27 C 0.4117(2) -0.01824(18) 0.26448(19) 0.0239(7) Uani 1 1 d .
H27 H 0.4054 0.0383 0.2845 0.023(2) Uiso 1 1 calc R
C28 C 0.3653(3) -0.0778(2) 0.2988(2) 0.0337(8) Uani 1 1 d .
H28A H 0.3009 -0.0765 0.2792 0.0512(11) Uiso 1 1 calc R
H28B H 0.4008 -0.0595 0.3634 0.0512(11) Uiso 1 1 calc R
H28C H 0.3647 -0.1352 0.2756 0.0512(11) Uiso 1 1 calc R
C29 C 0.5164(2) -0.0080(2) 0.3064(2) 0.0313(8) Uani 1 1 d .
H29A H 0.5257 -0.0636 0.2971 0.0512(11) Uiso 1 1 calc R
H29B H 0.5471 0.0213 0.3698 0.0512(11) Uiso 1 1 calc R
H29C H 0.5437 0.0249 0.2792 0.0512(11) Uiso 1 1 calc R
C30 C 0.7288(2) 0.37001(17) 0.56444(18) 0.0193(6) Uani 1 1 d .
C31 C 0.6458(2) 0.38802(18) 0.51411(18) 0.0223(7) Uani 1 1 d .
C32 C 0.6031(2) 0.42325(19) 0.55782(19) 0.0256(7) Uani 1 1 d .
H32 H 0.5486 0.4382 0.5257 0.0273(17) Uiso 1 1 calc R
C33 C 0.6393(2) 0.4369(2) 0.6482(2) 0.0288(7) Uani 1 1 d .
H33 H 0.6087 0.4601 0.6768 0.0273(17) Uiso 1 1 calc R
C34 C 0.7194(2) 0.41675(18) 0.69637(19) 0.0234(7) Uani 1 1 d .
H34 H 0.7429 0.4255 0.7577 0.0273(17) Uiso 1 1 calc R
C35 C 0.7663(2) 0.38358(18) 0.65544(18) 0.0222(7) Uani 1 1 d .
C36 C 0.6010(2) 0.36809(19) 0.41392(19) 0.0242(7) Uani 1 1 d .
H36 H 0.6029 0.3105 0.3902 0.023(2) Uiso 1 1 calc R
C37 C 0.4980(2) 0.3652(2) 0.3696(2) 0.0333(8) Uani 1 1 d .
H37A H 0.4638 0.3268 0.3877 0.0512(11) Uiso 1 1 calc R
H37B H 0.4708 0.3451 0.3054 0.0512(11) Uiso 1 1 calc R
H37C H 0.4935 0.4217 0.3874 0.0512(11) Uiso 1 1 calc R
C38 C 0.6546(3) 0.4280(2) 0.3859(2) 0.0315(8) Uani 1 1 d .
H38A H 0.6604 0.4862 0.4133 0.0512(11) Uiso 1 1 calc R
H38B H 0.6205 0.4146 0.3215 0.0512(11) Uiso 1 1 calc R
H38C H 0.7171 0.4218 0.4048 0.0512(11) Uiso 1 1 calc R
C39 C 0.8542(2) 0.3634(2) 0.71178(18) 0.0263(7) Uani 1 1 d .
H39 H 0.8828 0.3472 0.6745 0.023(2) Uiso 1 1 calc R
C40 C 0.8300(3) 0.2883(2) 0.7420(2) 0.0396(9) Uani 1 1 d .
H40A H 0.8066 0.3041 0.7827 0.0512(11) Uiso 1 1 calc R
H40B H 0.8862 0.2717 0.7720 0.0512(11) Uiso 1 1 calc R
H40C H 0.7816 0.2409 0.6906 0.0512(11) Uiso 1 1 calc R
C41 C 0.9266(3) 0.4389(2) 0.7913(2) 0.0387(9) Uani 1 1 d .
H41A H 0.9372 0.4879 0.7717 0.0512(11) Uiso 1 1 calc R
H41B H 0.9856 0.4260 0.8203 0.0512(11) Uiso 1 1 calc R
H41C H 0.9036 0.4513 0.8330 0.0512(11) Uiso 1 1 calc R
C42 C 0.8473(2) 0.38131(17) 0.51936(18) 0.0200(6) Uani 1 1 d .
C43 C 0.8867(3) 0.47389(18) 0.5714(2) 0.0310(8) Uani 1 1 d .
H43A H 0.8363 0.4999 0.5538 0.0512(11) Uiso 1 1 calc R
H43B H 0.9350 0.5013 0.5597 0.0512(11) Uiso 1 1 calc R
H43C H 0.9143 0.4804 0.6346 0.0512(11) Uiso 1 1 calc R
C44 C 0.8872(2) 0.35133(17) 0.47013(18) 0.0206(6) Uani 1 1 d .
H44 H 0.9460 0.3866 0.4835 0.0273(17) Uiso 1 1 calc R
C45 C 0.8499(2) 0.27491(17) 0.40318(18) 0.0185(6) Uani 1 1 d .
C46 C 0.8909(2) 0.26429(19) 0.3430(2) 0.0263(7) Uani 1 1 d .
H46A H 0.9094 0.2128 0.3415 0.0512(11) Uiso 1 1 calc R
H46B H 0.9459 0.3129 0.3649 0.0512(11) Uiso 1 1 calc R
H46C H 0.8440 0.2602 0.2834 0.0512(11) Uiso 1 1 calc R
C47 C 0.7313(2) 0.14149(17) 0.30999(18) 0.0189(6) Uani 1 1 d .
C48 C 0.6543(2) 0.14568(18) 0.23593(18) 0.0232(7) Uani 1 1 d .
C49 C 0.6086(2) 0.07698(19) 0.15903(19) 0.0272(7) Uani 1 1 d .
H49 H 0.5572 0.0793 0.1079 0.0273(17) Uiso 1 1 calc R
C50 C 0.6372(2) 0.0056(2) 0.1562(2) 0.0312(8) Uani 1 1 d .
H50 H 0.6056 -0.0408 0.1035 0.023(2) Uiso 1 1 calc R
C51 C 0.7114(2) 0.00208(19) 0.2301(2) 0.0278(7) Uani 1 1 d .
H51 H 0.7296 -0.0477 0.2278 0.0273(17) Uiso 1 1 calc R
C52 C 0.7612(2) 0.06929(19) 0.30866(19) 0.0237(7) Uani 1 1 d .
C53 C 0.6187(2) 0.22158(19) 0.23622(18) 0.0245(7) Uani 1 1 d .
H53 H 0.6549 0.2609 0.2980 0.023(2) Uiso 1 1 calc R
C54 C 0.6368(3) 0.2689(2) 0.1778(2) 0.0357(8) Uani 1 1 d .
H54A H 0.7038 0.2847 0.1966 0.0512(11) Uiso 1 1 calc R
H54B H 0.6174 0.3197 0.1831 0.0512(11) Uiso 1 1 calc R
H54C H 0.6009 0.2326 0.1163 0.0512(11) Uiso 1 1 calc R
C55 C 0.5156(2) 0.1971(2) 0.2110(2) 0.0363(8) Uani 1 1 d .
H55A H 0.4784 0.1557 0.1520 0.0512(11) Uiso 1 1 calc R
H55B H 0.4946 0.2472 0.2111 0.0512(11) Uiso 1 1 calc R
H55C H 0.5076 0.1726 0.2538 0.0512(11) Uiso 1 1 calc R
C56 C 0.8420(2) 0.06187(19) 0.3890(2) 0.0259(7) Uani 1 1 d .
H56 H 0.8738 0.1184 0.4351 0.023(2) Uiso 1 1 calc R
C57 C 0.8062(3) 0.0001(2) 0.4265(2) 0.0424(10) Uani 1 1 d .
H57A H 0.7607 0.0179 0.4409 0.0512(11) Uiso 1 1 calc R
H57B H 0.8588 -0.0015 0.4802 0.0512(11) Uiso 1 1 calc R
H57C H 0.7760 -0.0561 0.3828 0.0512(11) Uiso 1 1 calc R
C58 C 0.9141(3) 0.0361(2) 0.3668(3) 0.0433(10) Uani 1 1 d .
H58A H 0.8854 -0.0205 0.3241 0.0512(11) Uiso 1 1 calc R
H58B H 0.9678 0.0364 0.4207 0.0512(11) Uiso 1 1 calc R
H58C H 0.9353 0.0761 0.3414 0.0512(11) Uiso 1 1 calc R
C59 C 0.7271(2) 0.70143(17) 0.21465(18) 0.0208(6) Uani 1 1 d .
C60 C 0.7614(2) 0.71732(18) 0.30578(19) 0.0228(7) Uani 1 1 d .
C61 C 0.7137(2) 0.7544(2) 0.3430(2) 0.0285(8) Uani 1 1 d .
H61 H 0.7351 0.7648 0.4043 0.0273(17) Uiso 1 1 calc R
C62 C 0.6362(2) 0.7762(2) 0.2924(2) 0.0308(8) Uani 1 1 d .
H62 H 0.6051 0.8020 0.3189 0.0273(17) Uiso 1 1 calc R
C63 C 0.6037(2) 0.76039(19) 0.2031(2) 0.0283(7) Uani 1 1 d .
H63 H 0.5504 0.7760 0.1689 0.0273(17) Uiso 1 1 calc R
C64 C 0.6467(2) 0.72242(18) 0.16210(19) 0.0218(7) Uani 1 1 d .
C65 C 0.8478(2) 0.69633(19) 0.36415(19) 0.0264(7) Uani 1 1 d .
H65 H 0.8753 0.6752 0.3274 0.023(2) Uiso 1 1 calc R
C66 C 0.8212(3) 0.6264(2) 0.3995(2) 0.0402(9) Uani 1 1 d .
H66A H 0.7962 0.6465 0.4376 0.0512(11) Uiso 1 1 calc R
H66B H 0.8768 0.6106 0.4336 0.0512(11) Uiso 1 1 calc R
H66C H 0.7734 0.5772 0.3500 0.0512(11) Uiso 1 1 calc R
C67 C 0.9228(3) 0.7739(2) 0.4415(2) 0.0401(10) Uani 1 1 d .
H67A H 0.9357 0.8200 0.4188 0.0512(11) Uiso 1 1 calc R
H67B H 0.9804 0.7596 0.4727 0.0512(11) Uiso 1 1 calc R
H67C H 0.9000 0.7915 0.4823 0.0512(11) Uiso 1 1 calc R
C68 C 0.6066(2) 0.70339(18) 0.06280(18) 0.0235(7) Uani 1 1 d .
H68 H 0.6462 0.6752 0.0454 0.023(2) Uiso 1 1 calc R
C69 C 0.6084(3) 0.7837(2) 0.0366(2) 0.0404(9) Uani 1 1 d .
H69A H 0.5668 0.8104 0.0496 0.0512(11) Uiso 1 1 calc R
H69B H 0.5872 0.7698 -0.0267 0.0512(11) Uiso 1 1 calc R
H69C H 0.6725 0.8225 0.0700 0.0512(11) Uiso 1 1 calc R
C70 C 0.5067(2) 0.6429(2) 0.0139(2) 0.0328(7) Uani 1 1 d .
H70A H 0.5071 0.5912 0.0305 0.0512(11) Uiso 1 1 calc R
H70B H 0.4824 0.6291 -0.0499 0.0512(11) Uiso 1 1 calc R
H70C H 0.4667 0.6695 0.0298 0.0512(11) Uiso 1 1 calc R
C71 C 0.8391(2) 0.70558(17) 0.16338(17) 0.0207(6) Uani 1 1 d .
C72 C 0.8778(2) 0.79940(19) 0.2081(2) 0.0307(8) Uani 1 1 d .
H72A H 0.8300 0.8259 0.1797 0.0512(11) Uiso 1 1 calc R
H72B H 0.9331 0.8220 0.2032 0.0512(11) Uiso 1 1 calc R
H72C H 0.8955 0.8113 0.2706 0.0512(11) Uiso 1 1 calc R
C73 C 0.8751(2) 0.67046(17) 0.11212(18) 0.0210(6) Uani 1 1 d .
H73 H 0.9331 0.7039 0.1217 0.0273(17) Uiso 1 1 calc R
C74 C 0.8350(2) 0.59146(18) 0.04840(18) 0.0215(6) Uani 1 1 d .
C75 C 0.8734(2) 0.5754(2) -0.0134(2) 0.0263(7) Uani 1 1 d .
H75A H 0.9086 0.5351 0.0002 0.0512(11) Uiso 1 1 calc R
H75B H 0.9151 0.6284 -0.0063 0.0512(11) Uiso 1 1 calc R
H75C H 0.8216 0.5523 -0.0744 0.0512(11) Uiso 1 1 calc R
C76 C 0.7182(2) 0.45541(17) -0.03488(18) 0.0207(6) Uani 1 1 d .
C77 C 0.6353(2) 0.45061(19) -0.11061(19) 0.0219(6) Uani 1 1 d .
C78 C 0.5930(2) 0.3770(2) -0.1817(2) 0.0283(7) Uani 1 1 d .
H78 H 0.5385 0.3728 -0.2340 0.0273(17) Uiso 1 1 calc R
C79 C 0.6289(2) 0.3098(2) -0.1775(2) 0.0317(8) Uani 1 1 d .
H79 H 0.5983 0.2600 -0.2267 0.0273(17) Uiso 1 1 calc R
C80 C 0.7084(2) 0.31439(19) -0.1030(2) 0.0286(8) Uani 1 1 d .
H80 H 0.7320 0.2677 -0.1009 0.0273(17) Uiso 1 1 calc R
C81 C 0.7547(2) 0.38783(18) -0.02992(19) 0.0219(7) Uani 1 1 d .
C82 C 0.5910(2) 0.52158(19) -0.11509(18) 0.0249(7) Uani 1 1 d .
H82 H 0.5944 0.5427 -0.0568 0.023(2) Uiso 1 1 calc R
C83 C 0.4880(2) 0.4924(2) -0.1854(2) 0.0313(7) Uani 1 1 d .
H83A H 0.4823 0.4772 -0.2440 0.0512(11) Uiso 1 1 calc R
H83B H 0.4606 0.5379 -0.1793 0.0512(11) Uiso 1 1 calc R
H83C H 0.4546 0.4432 -0.1781 0.0512(11) Uiso 1 1 calc R
C84 C 0.6437(2) 0.5961(2) -0.1289(2) 0.0330(8) Uani 1 1 d .
H84A H 0.7072 0.6211 -0.0782 0.0512(11) Uiso 1 1 calc R
H84B H 0.6105 0.6384 -0.1346 0.0512(11) Uiso 1 1 calc R
H84C H 0.6471 0.5766 -0.1827 0.0512(11) Uiso 1 1 calc R
C85 C 0.8421(2) 0.38971(19) 0.0518(2) 0.0266(7) Uani 1 1 d .
H85 H 0.8715 0.4486 0.0932 0.023(2) Uiso 1 1 calc R
C86 C 0.8148(3) 0.3328(2) 0.0984(2) 0.0392(9) Uani 1 1 d .
H86A H 0.7680 0.3491 0.1116 0.0512(11) Uiso 1 1 calc R
H86B H 0.8704 0.3383 0.1535 0.0512(11) Uiso 1 1 calc R
H86C H 0.7885 0.2742 0.0602 0.0512(11) Uiso 1 1 calc R
C87 C 0.9144(2) 0.3652(2) 0.0288(2) 0.0363(9) Uani 1 1 d .
H87A H 0.9711 0.3711 0.0831 0.0512(11) Uiso 1 1 calc R
H87B H 0.9301 0.4022 -0.0019 0.0512(11) Uiso 1 1 calc R
H87C H 0.8881 0.3067 -0.0095 0.0512(11) Uiso 1 1 calc R

loop_
_atom_site_aniso_label
_atom_site_aniso_U_11
_atom_site_aniso_U_22
_atom_site_aniso_U_33
_atom_site_aniso_U_23
_atom_site_aniso_U_13
_atom_site_aniso_U_12
Ge1 0.02177(17) 0.01577(14) 0.02433(14) 0.00742(11) 0.01457(12) 0.00555(12)
Ge2 0.02102(17) 0.01583(15) 0.02208(15) 0.00598(12) 0.01358(13) 0.00474(12)
Ge3 0.02051(17) 0.01579(14) 0.02092(15) 0.00601(11) 0.01288(12) 0.00453(12)
N1 0.0231(13) 0.0172(11) 0.0223(11) 0.0068(9) 0.0132(10) 0.0072(10)
N2 0.0217(13) 0.0186(11) 0.0208(11) 0.0075(9) 0.0125(10) 0.0068(10)
N3 0.0311(16) 0.0266(13) 0.0295(13) 0.0155(11) 0.0164(12) 0.0114(11)
N4 0.0402(18) 0.0308(15) 0.0348(15) 0.0149(12) 0.0156(13) 0.0145(13)
N5 0.076(3) 0.055(2) 0.055(2) 0.0410(18) 0.0192(19) 0.024(2)
N6 0.0216(13) 0.0175(11) 0.0195(10) 0.0083(9) 0.0128(9) 0.0089(9)
N7 0.0219(13) 0.0169(11) 0.0219(11) 0.0067(9) 0.0136(10) 0.0086(9)
N8 0.0329(16) 0.0299(14) 0.0299(13) 0.0172(11) 0.0164(12) 0.0170(12)
N9 0.052(2) 0.0335(15) 0.0322(14) 0.0152(13) 0.0189(14) 0.0206(14)
N10 0.096(3) 0.051(2) 0.052(2) 0.0379(17) 0.028(2) 0.034(2)
N11 0.0196(12) 0.0216(12) 0.0183(10) 0.0065(9) 0.0102(9) 0.0083(10)
N12 0.0180(12) 0.0190(11) 0.0178(10) 0.0064(9) 0.0097(9) 0.0067(9)
N13 0.0310(15) 0.0251(13) 0.0267(12) 0.0141(10) 0.0152(11) 0.0112(11)
N14 0.0410(17) 0.0307(14) 0.0323(14) 0.0147(12) 0.0170(12) 0.0188(13)
N15 0.081(3) 0.0482(19) 0.0489(18) 0.0350(16) 0.0292(18) 0.0315(19)
C1 0.0254(16) 0.0195(14) 0.0230(13) 0.0050(11) 0.0159(12) 0.0053(12)
C2 0.0251(17) 0.0224(14) 0.0296(15) 0.0060(12) 0.0168(13) 0.0094(13)
C3 0.0267(17) 0.0211(14) 0.0348(16) 0.0029(12) 0.0155(14) 0.0110(13)
C4 0.0324(19) 0.0277(16) 0.0311(16) -0.0017(13) 0.0166(14) 0.0070(14)
C5 0.0293(18) 0.0374(17) 0.0230(14) 0.0067(12) 0.0128(13) 0.0126(14)
C6 0.0277(17) 0.0318(16) 0.0241(14) 0.0082(12) 0.0174(13) 0.0097(13)
C7 0.0252(17) 0.0189(14) 0.0337(15) 0.0051(12) 0.0116(13) 0.0122(12)
C8 0.053(3) 0.036(2) 0.050(2) 0.0245(17) 0.0163(19) 0.0071(18)
C9 0.029(2) 0.039(2) 0.052(2) -0.0038(17) 0.0117(17) 0.0176(16)
C10 0.0332(18) 0.0337(16) 0.0213(14) 0.0088(12) 0.0125(13) 0.0173(14)
C11 0.124(5) 0.073(3) 0.081(3) 0.058(3) 0.080(3) 0.074(3)
C12 0.043(2) 0.046(2) 0.090(3) 0.006(2) 0.030(2) 0.0215(19)
C13 0.0219(15) 0.0199(13) 0.0271(14) 0.0113(11) 0.0153(12) 0.0094(12)
C14 0.0366(19) 0.0249(15) 0.0384(17) 0.0108(13) 0.0273(15) 0.0110(14)
C15 0.0234(16) 0.0212(14) 0.0270(14) 0.0108(11) 0.0145(12) 0.0044(12)
C16 0.0225(15) 0.0196(13) 0.0204(13) 0.0073(10) 0.0102(11) 0.0060(11)
C17 0.0354(19) 0.0207(14) 0.0363(16) 0.0054(12) 0.0215(14) 0.0046(13)
C18 0.0258(16) 0.0148(12) 0.0269(14) 0.0071(11) 0.0168(12) 0.0063(11)
C19 0.0246(17) 0.0230(15) 0.0248(14) 0.0052(12) 0.0128(13) 0.0066(12)
C20 0.0322(19) 0.0285(16) 0.0229(14) 0.0026(12) 0.0137(13) 0.0069(14)
C21 0.0321(19) 0.0362(18) 0.0341(16) 0.0023(14) 0.0222(14) 0.0122(15)
C22 0.0267(17) 0.0254(15) 0.0327(15) 0.0076(12) 0.0159(13) 0.0119(13)
C23 0.0248(16) 0.0186(13) 0.0269(14) 0.0068(11) 0.0140(12) 0.0087(12)
C24 0.0263(17) 0.0294(16) 0.0228(14) 0.0075(12) 0.0117(12) 0.0076(13)
C25 0.041(2) 0.0410(19) 0.0360(17) 0.0195(15) 0.0233(15) 0.0166(16)
C26 0.0277(19) 0.042(2) 0.0307(16) 0.0006(14) 0.0094(14) 0.0036(15)
C27 0.0279(16) 0.0213(14) 0.0257(14) 0.0092(11) 0.0142(12) 0.0104(12)
C28 0.0398(19) 0.0376(18) 0.0332(16) 0.0172(14) 0.0205(14) 0.0193(15)
C29 0.0295(17) 0.0363(17) 0.0298(15) 0.0112(13) 0.0134(13) 0.0162(14)
C30 0.0191(14) 0.0164(13) 0.0251(13) 0.0042(10) 0.0135(11) 0.0070(11)
C31 0.0274(16) 0.0181(13) 0.0210(13) 0.0057(11) 0.0118(12) 0.0072(12)
C32 0.0252(16) 0.0268(15) 0.0280(14) 0.0080(12) 0.0142(13) 0.0129(13)
C33 0.0304(17) 0.0287(15) 0.0303(15) 0.0022(12) 0.0204(13) 0.0090(13)
C34 0.0223(15) 0.0234(14) 0.0238(14) 0.0040(11) 0.0122(12) 0.0073(12)
C35 0.0256(16) 0.0194(13) 0.0212(13) 0.0050(11) 0.0123(12) 0.0054(12)
C36 0.0273(16) 0.0237(14) 0.0247(14) 0.0093(11) 0.0122(12) 0.0145(12)
C37 0.0315(18) 0.0427(18) 0.0284(15) 0.0118(13) 0.0127(13) 0.0215(15)
C38 0.0436(19) 0.0318(16) 0.0323(15) 0.0191(13) 0.0215(14) 0.0232(15)
C39 0.0266(16) 0.0342(16) 0.0194(13) 0.0084(12) 0.0111(12) 0.0128(13)
C40 0.049(2) 0.046(2) 0.0421(19) 0.0282(16) 0.0280(17) 0.0251(18)
C41 0.0299(19) 0.048(2) 0.0278(16) 0.0030(14) 0.0090(14) 0.0114(16)
C42 0.0202(14) 0.0179(13) 0.0225(13) 0.0092(10) 0.0092(11) 0.0075(11)
C43 0.0367(18) 0.0193(14) 0.0375(16) 0.0044(12) 0.0222(14) 0.0038(13)
C44 0.0177(14) 0.0193(13) 0.0260(13) 0.0094(11) 0.0110(11) 0.0052(11)
C45 0.0178(14) 0.0227(14) 0.0254(13) 0.0144(11) 0.0147(11) 0.0110(11)
C46 0.0290(17) 0.0255(15) 0.0321(15) 0.0109(12) 0.0200(13) 0.0100(13)
C47 0.0188(14) 0.0188(13) 0.0237(13) 0.0060(10) 0.0146(11) 0.0057(11)
C48 0.0306(17) 0.0232(14) 0.0236(13) 0.0092(11) 0.0184(12) 0.0098(12)
C49 0.0291(17) 0.0305(16) 0.0237(14) 0.0062(12) 0.0151(12) 0.0099(13)
C50 0.0338(18) 0.0301(16) 0.0243(14) 0.0009(12) 0.0147(13) 0.0055(14)
C51 0.0338(18) 0.0178(14) 0.0359(16) 0.0068(12) 0.0204(14) 0.0100(12)
C52 0.0245(16) 0.0224(14) 0.0292(14) 0.0078(11) 0.0180(12) 0.0054(12)
C53 0.0268(16) 0.0303(15) 0.0212(13) 0.0095(11) 0.0127(12) 0.0151(13)
C54 0.048(2) 0.0357(17) 0.0364(17) 0.0214(14) 0.0249(16) 0.0198(16)
C55 0.0330(18) 0.0408(19) 0.0367(17) 0.0086(14) 0.0171(14) 0.0188(15)
C56 0.0272(17) 0.0210(14) 0.0342(15) 0.0093(12) 0.0169(13) 0.0121(12)
C57 0.045(2) 0.0313(18) 0.0433(19) 0.0176(15) 0.0144(17) 0.0073(16)
C58 0.036(2) 0.043(2) 0.051(2) 0.0063(17) 0.0210(17) 0.0222(17)
C59 0.0228(15) 0.0181(13) 0.0231(13) 0.0066(10) 0.0132(12) 0.0044(11)
C60 0.0206(15) 0.0214(14) 0.0229(14) 0.0046(11) 0.0095(12) 0.0048(12)
C61 0.0338(18) 0.0267(15) 0.0240(14) 0.0039(12) 0.0162(13) 0.0067(13)
C62 0.0254(17) 0.0312(16) 0.0343(16) 0.0012(13) 0.0168(13) 0.0098(13)
C63 0.0240(16) 0.0257(15) 0.0334(15) 0.0058(12) 0.0137(13) 0.0087(12)
C64 0.0212(15) 0.0189(13) 0.0256(14) 0.0051(11) 0.0123(11) 0.0066(11)
C65 0.0249(17) 0.0300(16) 0.0219(14) 0.0072(12) 0.0097(12) 0.0093(13)
C66 0.048(2) 0.048(2) 0.0405(18) 0.0266(16) 0.0263(17) 0.0238(18)
C67 0.032(2) 0.048(2) 0.0270(16) 0.0027(15) 0.0083(14) 0.0089(16)
C68 0.0228(15) 0.0233(14) 0.0241(13) 0.0081(11) 0.0096(11) 0.0109(12)
C69 0.052(2) 0.0294(17) 0.0356(17) 0.0147(13) 0.0165(16) 0.0105(15)
C70 0.0292(17) 0.0322(16) 0.0290(15) 0.0065(12) 0.0101(13) 0.0065(13)
C71 0.0212(15) 0.0182(13) 0.0193(12) 0.0080(10) 0.0069(11) 0.0043(11)
C72 0.0335(18) 0.0215(15) 0.0389(17) 0.0059(13) 0.0225(14) 0.0039(13)
C73 0.0196(15) 0.0213(14) 0.0244(13) 0.0081(11) 0.0130(11) 0.0047(11)
C74 0.0215(15) 0.0229(14) 0.0265(14) 0.0140(11) 0.0131(12) 0.0107(12)
C75 0.0278(17) 0.0277(15) 0.0327(15) 0.0104(12) 0.0232(13) 0.0060(13)
C76 0.0239(16) 0.0199(13) 0.0229(13) 0.0049(11) 0.0165(12) 0.0056(11)
C77 0.0211(15) 0.0254(14) 0.0259(14) 0.0097(11) 0.0157(12) 0.0089(12)
C78 0.0230(16) 0.0348(17) 0.0250(14) 0.0042(12) 0.0129(12) 0.0073(13)
C79 0.0311(18) 0.0284(16) 0.0295(15) -0.0037(13) 0.0162(13) 0.0060(13)
C80 0.0283(17) 0.0190(14) 0.0367(16) 0.0024(12) 0.0165(14) 0.0090(13)
C81 0.0219(16) 0.0199(14) 0.0302(15) 0.0079(11) 0.0175(12) 0.0078(12)
C82 0.0276(16) 0.0282(15) 0.0207(13) 0.0089(11) 0.0113(12) 0.0124(12)
C83 0.0288(16) 0.0424(18) 0.0283(15) 0.0136(13) 0.0146(13) 0.0187(14)
C84 0.0389(19) 0.0321(16) 0.0313(15) 0.0153(13) 0.0157(14) 0.0164(14)
C85 0.0271(17) 0.0229(14) 0.0296(15) 0.0074(12) 0.0134(13) 0.0099(13)
C86 0.044(2) 0.0325(18) 0.047(2) 0.0206(15) 0.0218(17) 0.0161(16)
C87 0.0260(18) 0.0359(18) 0.0435(18) 0.0042(15) 0.0154(15) 0.0148(15)

loop_
_atom_type_symbol
_atom_type_description
_atom_type_scat_dispersion_real
_atom_type_scat_dispersion_imag
_atom_type_scat_source
C C 0.0033 0.0016 'International Tables Vol C Tables 4.2.6.8 and 6.1.1.4'
H H 0.0000 0.0000 'International Tables Vol C Tables 4.2.6.8 and 6.1.1.4'
N N 0.0061 0.0033 'International Tables Vol C Tables 4.2.6.8 and 6.1.1.4'
Ge Ge 0.1547 1.8001 'International Tables Vol C Tables 4.2.6.8 and 6.1.1.4'

loop_
_geom_angle_atom_site_label_1
_geom_angle_atom_site_label_2
_geom_angle_atom_site_label_3
_geom_angle
N2 Ge1 N1 90.69(11)
N2 Ge1 N3 90.33(11)
N1 Ge1 N3 90.89(12)
N7 Ge2 N6 90.90(11)
N7 Ge2 N8 90.51(12)
N6 Ge2 N8 91.15(11)
N12 Ge3 N11 91.05(11)
N12 Ge3 N13 91.78(11)
N11 Ge3 N13 90.57(11)
C13 N1 C1 120.0(3)
C13 N1 Ge1 123.17(19)
C1 N1 Ge1 116.8(2)
C16 N2 C18 119.9(2)
C16 N2 Ge1 123.1(2)
C18 N2 Ge1 116.5(2)
N4 N3 Ge1 121.5(3)
N5 N4 N3 176.3(4)
C42 N6 C30 121.1(2)
C42 N6 Ge2 122.3(2)
C30 N6 Ge2 116.01(19)
C45 N7 C47 119.8(3)
C45 N7 Ge2 123.48(19)
C47 N7 Ge2 116.7(2)
N9 N8 Ge2 121.9(3)
N10 N9 N8 177.4(5)
C71 N11 C59 120.3(2)
C71 N11 Ge3 123.7(2)
C59 N11 Ge3 116.0(2)
C74 N12 C76 119.5(3)
C74 N12 Ge3 123.10(19)
C76 N12 Ge3 116.9(2)
N14 N13 Ge3 119.7(3)
N15 N14 N13 176.8(4)
C2 C1 C6 121.5(3)
C2 C1 N1 120.1(3)
C6 C1 N1 118.4(3)
C1 C2 C3 118.1(3)
C1 C2 C7 122.6(2)
C3 C2 C7 119.3(3)
C4 C3 C2 121.0(3)
C3 C4 C5 120.1(3)
C4 C5 C6 121.0(3)
C5 C6 C1 118.3(3)
C5 C6 C10 119.4(3)
C1 C6 C10 122.3(3)
C2 C7 C8 110.1(3)
C2 C7 C9 111.6(3)
C8 C7 C9 111.3(3)
C11 C10 C12 112.1(4)
C11 C10 C6 111.7(3)
C12 C10 C6 111.6(3)
N1 C13 C15 122.7(3)
N1 C13 C14 119.3(3)
C15 C13 C14 118.0(3)
C13 C15 C16 127.0(3)
N2 C16 C15 122.8(3)
N2 C16 C17 119.7(3)
C15 C16 C17 117.4(3)
C19 C18 C23 121.3(3)
C19 C18 N2 120.0(3)
C23 C18 N2 118.6(3)
C20 C19 C18 118.2(3)
C20 C19 C24 118.6(3)
C18 C19 C24 123.1(3)
C21 C20 C19 120.6(3)
C22 C21 C20 120.7(3)
C21 C22 C23 120.9(3)
C22 C23 C18 118.2(3)
C22 C23 C27 120.1(3)
C18 C23 C27 121.7(3)
C26 C24 C19 112.2(3)
C26 C24 C25 110.2(3)
C19 C24 C25 110.1(3)
C29 C27 C23 112.4(3)
C29 C27 C28 110.4(3)
C23 C27 C28 112.5(3)
C35 C30 C31 121.8(3)
C35 C30 N6 119.4(3)
C31 C30 N6 118.8(3)
C32 C31 C30 118.0(3)
C32 C31 C36 119.8(3)
C30 C31 C36 122.1(3)
C31 C32 C33 120.8(3)
C34 C33 C32 120.5(3)
C33 C34 C35 120.5(3)
C34 C35 C30 118.3(3)
C34 C35 C39 118.1(3)
C30 C35 C39 123.6(3)
C37 C36 C38 109.5(3)
C37 C36 C31 112.9(3)
C38 C36 C31 113.2(3)
C35 C39 C41 112.3(3)
C35 C39 C40 110.6(3)
C41 C39 C40 110.3(3)
N6 C42 C44 123.5(2)
N6 C42 C43 119.1(3)
C44 C42 C43 117.3(3)
C42 C44 C45 126.8(3)
N7 C45 C44 122.5(3)
N7 C45 C46 119.7(2)
C44 C45 C46 117.8(3)
C48 C47 C52 121.5(2)
C48 C47 N7 118.6(3)
C52 C47 N7 119.9(3)
C49 C48 C47 118.4(3)
C49 C48 C53 118.9(3)
C47 C48 C53 122.7(2)
C50 C49 C48 120.9(3)
C51 C50 C49 119.6(3)
C50 C51 C52 122.2(3)
C51 C52 C47 117.2(3)
C51 C52 C56 120.2(3)
C47 C52 C56 122.5(2)
C48 C53 C55 111.4(3)
C48 C53 C54 111.7(3)
C55 C53 C54 111.6(3)
C57 C56 C52 110.6(3)
C57 C56 C58 110.7(3)
C52 C56 C58 111.3(3)
C60 C59 C64 121.0(3)
C60 C59 N11 120.5(3)
C64 C59 N11 118.4(3)
C61 C60 C59 118.1(3)
C61 C60 C65 119.5(3)
C59 C60 C65 122.4(3)
C62 C61 C60 121.2(3)
C61 C62 C63 119.9(3)
C62 C63 C64 121.6(3)
C63 C64 C59 118.1(3)
C63 C64 C68 120.0(3)
C59 C64 C68 121.9(3)
C60 C65 C66 110.4(3)
C60 C65 C67 112.1(3)
C66 C65 C67 109.9(3)
C64 C68 C69 111.5(2)
C64 C68 C70 110.0(3)
C69 C68 C70 110.6(3)
N11 C71 C73 122.8(3)
N11 C71 C72 119.6(3)
C73 C71 C72 117.5(3)
C74 C73 C71 126.8(3)
N12 C74 C73 122.8(3)
N12 C74 C75 120.1(2)
C73 C74 C75 117.1(3)
C81 C76 C77 121.5(3)
C81 C76 N12 119.9(3)
C77 C76 N12 118.5(3)
C78 C77 C76 117.6(3)
C78 C77 C82 120.0(3)
C76 C77 C82 122.3(2)
C79 C78 C77 121.2(3)
C80 C79 C78 120.7(3)
C79 C80 C81 120.3(3)
C76 C81 C80 118.5(3)
C76 C81 C85 123.0(3)
C80 C81 C85 118.5(3)
C83 C82 C77 112.9(2)
C83 C82 C84 109.4(3)
C77 C82 C84 112.8(3)
C86 C85 C81 110.0(3)
C86 C85 C87 111.0(3)
C81 C85 C87 111.8(3)

loop_
_geom_bond_atom_site_label_1
_geom_bond_atom_site_label_2
_geom_bond_distance
Ge1 N2 1.973(2)
Ge1 N1 1.980(3)
Ge1 N3 2.002(3)
Ge2 N7 1.974(3)
Ge2 N6 1.976(2)
Ge2 N8 1.997(3)
Ge3 N12 1.974(3)
Ge3 N11 1.976(2)
Ge3 N13 2.002(3)
N1 C13 1.335(4)
N1 C1 1.447(3)
N2 C16 1.335(4)
N2 C18 1.451(4)
N3 N4 1.198(4)
N4 N5 1.149(4)
N6 C42 1.339(4)
N6 C30 1.451(4)
N7 C45 1.337(4)
N7 C47 1.448(3)
N8 N9 1.202(4)
N9 N10 1.141(4)
N11 C71 1.332(4)
N11 C59 1.447(4)
N12 C74 1.339(4)
N12 C76 1.452(3)
N13 N14 1.207(4)
N14 N15 1.149(4)
C1 C2 1.401(4)
C1 C6 1.407(4)
C2 C3 1.403(4)
C2 C7 1.522(4)
C3 C4 1.384(5)
C4 C5 1.386(5)
C5 C6 1.395(4)
C6 C10 1.524(5)
C7 C8 1.525(6)
C7 C9 1.537(5)
C10 C11 1.509(6)
C10 C12 1.512(6)
C13 C15 1.390(4)
C13 C14 1.499(5)
C15 C16 1.398(5)
C16 C17 1.513(4)
C18 C19 1.403(4)
C18 C23 1.407(4)
C19 C20 1.400(5)
C19 C24 1.528(5)
C20 C21 1.378(5)
C21 C22 1.378(5)
C22 C23 1.394(5)
C23 C27 1.532(4)
C24 C26 1.528(4)
C24 C25 1.531(5)
C27 C29 1.527(5)
C27 C28 1.537(5)
C30 C35 1.403(4)
C30 C31 1.408(4)
C31 C32 1.392(5)
C31 C36 1.530(4)
C32 C33 1.394(4)
C33 C34 1.383(5)
C34 C35 1.401(5)
C35 C39 1.515(4)
C36 C37 1.530(5)
C36 C38 1.530(5)
C39 C41 1.525(4)
C39 C40 1.534(5)
C42 C44 1.391(4)
C42 C43 1.512(4)
C44 C45 1.394(4)
C45 C46 1.502(4)
C47 C48 1.403(4)
C47 C52 1.407(4)
C48 C49 1.396(4)
C48 C53 1.517(4)
C49 C50 1.384(5)
C50 C51 1.373(5)
C51 C52 1.398(4)
C52 C56 1.520(4)
C53 C55 1.524(5)
C53 C54 1.524(5)
C56 C57 1.516(5)
C56 C58 1.530(5)
C59 C60 1.406(4)
C59 C64 1.414(4)
C60 C61 1.399(5)
C60 C65 1.516(4)
C61 C62 1.379(5)
C62 C63 1.380(5)
C63 C64 1.383(5)
C64 C68 1.524(4)
C65 C66 1.533(5)
C65 C67 1.540(4)
C68 C69 1.526(4)
C68 C70 1.530(4)
C71 C73 1.397(4)
C71 C72 1.507(4)
C73 C74 1.395(4)
C74 C75 1.503(4)
C76 C81 1.397(4)
C76 C77 1.416(4)
C77 C78 1.392(4)
C77 C82 1.525(4)
C78 C79 1.384(5)
C79 C80 1.376(5)
C80 C81 1.405(4)
C81 C85 1.528(4)
C82 C83 1.522(4)
C82 C84 1.530(5)
C85 C86 1.521(5)
C85 C87 1.533(5)
